data_7705995
loop_
_publ_author_name
'Valentine, Andrew J.'
'Geer, Ana M.'
'Taylor, Laurence J.'
'Teale, Andrew M.'
'Wood, Katherine E.'
'Williams, Huw E. L.'
'Lewis, William'
'Argent, Stephen P.'
'McMaster, Jonathan'
'Kays, Deborah L.'

_publ_section_title
;
 Structural and electronic studies of substituted m-terphenyl lithium
 complexes.
;
_journal_issue 2
_journal_name_full 'Dalton transactions (Cambridge, England : 2003)'
_journal_page_first 722
_journal_page_last 728
_journal_paper_doi 10.1039/d0dt03972a
_journal_volume 50
_journal_year 2021
_chemical_formula_moiety 'C22 H20 Cl I'
_chemical_formula_sum 'C22 H20 Cl I'
_chemical_formula_weight 446.73
_chemical_name_systematic KEWJMA
_space_group_crystal_system monoclinic
_space_group_IT_number 14
_space_group_name_Hall '-P 2yn'
_space_group_name_H-M_alt 'P 1 21/n 1'
_atom_sites_solution_hydrogens geom
_atom_sites_solution_primary dual
_atom_sites_solution_secondary difmap
_audit_creation_date 2020-06-23
_audit_creation_method
;
Olex2 1.3
(compiled 2020.02.04 svn.rd84adfe8 for OlexSys, GUI svn.r6032)
;
_audit_update_record
;
2020-11-18 deposited with the CCDC.	2020-12-04 downloaded from the CCDC.
;
_cell_angle_alpha 90
_cell_angle_beta 100.064(2)
_cell_angle_gamma 90
_cell_formula_units_Z 8
_cell_length_a 8.3499(2)
_cell_length_b 34.7269(7)
_cell_length_c 13.4766(3)
_cell_measurement_reflns_used 9412
_cell_measurement_temperature 120(2)
_cell_measurement_theta_max 73.5030
_cell_measurement_theta_min 4.2040
_cell_volume 3847.63(15)
_computing_cell_refinement 'CrysAlisPro 1.171.38.43 (Rigaku OD, 2015)'
_computing_data_collection 'CrysAlisPro 1.171.38.43 (Rigaku OD, 2015)'
_computing_data_reduction 'CrysAlisPro 1.171.38.43 (Rigaku OD, 2015)'
_computing_molecular_graphics 'Olex2 1.3 (Dolomanov et al., 2009)'
_computing_publication_material 'Olex2 1.3 (Dolomanov et al., 2009)'
_computing_structure_refinement 'SHELXL 2018/3 (Sheldrick, 2015)'
_computing_structure_solution 'SHELXT 2014/4 (Sheldrick, 2014)'
_diffrn_ambient_environment 'N2 gas'
_diffrn_ambient_temperature 120(2)
_diffrn_crystal_treatment 'flash frozen in gaseous N2'
_diffrn_detector 'CCD plate'
_diffrn_detector_area_resol_mean 5.2349
_diffrn_detector_type AtlasS2
_diffrn_measured_fraction_theta_full 0.9971
_diffrn_measured_fraction_theta_max 0.9712
_diffrn_measurement_details
;
List of Runs (angles in degrees, time in seconds):

  # Type    Start    End  Width  t~exp~   \w     \q     \k     \f   Frames
#--------------------------------------------------------------------------
  1  \w     38.00  64.00   1.00    2.00    --   42.83 -57.00 -60.00   26
  2  \w     81.00 170.00   1.00    8.00    --  104.50  30.00-180.00   89
  3  \w    124.00 150.00   1.00    8.00    --  104.50  45.00 -90.00   26
  4  \w     74.00 157.00   1.00    8.00    --  104.50 125.00-180.00   83
  5  \w     74.00 138.00   1.00    8.00    --  104.50  77.00-120.00   64
  6  \w     57.00  91.00   1.00    8.00    --  104.50 -30.00 -60.00   34
  7  \w     36.00  88.00   1.00    8.00    --  104.50 -30.00  30.00   52
  8  \w     63.00  89.00   1.00    8.00    --  104.50 -30.00 120.00   26
  9  \w     30.00 109.00   1.00    8.00    --  104.50 -94.00-180.00   79
 10  \w    -85.00 -20.00   1.00    2.00    --  -38.50 125.00-180.00   65
 11  \w   -111.00 -85.00   1.00    2.00    --  -38.50 -19.00 150.00   26
 12  \w   -111.00  -8.00   1.00    2.00    --  -38.50 -77.00  90.00  103
;
_diffrn_measurement_device 'four-circle diffractometer'
_diffrn_measurement_device_type 'GV1000, AtlasS2'
_diffrn_measurement_method '\w scans'
_diffrn_measurement_specimen_support 'MiTeGen micromount'
_diffrn_orient_matrix_type 'CrysAlisPro convention (1999,Acta A55,543-557)'
_diffrn_orient_matrix_UB_11 0.0937021000
_diffrn_orient_matrix_UB_12 0.0346178000
_diffrn_orient_matrix_UB_13 0.0529531000
_diffrn_orient_matrix_UB_21 0.0479434000
_diffrn_orient_matrix_UB_22 0.0124199000
_diffrn_orient_matrix_UB_23 -0.1006144000
_diffrn_orient_matrix_UB_31 -0.1550079000
_diffrn_orient_matrix_UB_32 0.0247939000
_diffrn_orient_matrix_UB_33 -0.0236351000
_diffrn_radiation_monochromator mirror
_diffrn_radiation_probe x-ray
_diffrn_radiation_type 'Cu K\a'
_diffrn_radiation_wavelength 1.54184
_diffrn_reflns_av_R_equivalents 0.0427
_diffrn_reflns_av_unetI/netI 0.0501
_diffrn_reflns_Laue_measured_fraction_full 0.997
_diffrn_reflns_Laue_measured_fraction_max 0.972
_diffrn_reflns_limit_h_max 10
_diffrn_reflns_limit_h_min -10
_diffrn_reflns_limit_k_max 42
_diffrn_reflns_limit_k_min -32
_diffrn_reflns_limit_l_max 16
_diffrn_reflns_limit_l_min -16
_diffrn_reflns_number 16211
_diffrn_reflns_point_group_measured_fraction_full 0.997
_diffrn_reflns_point_group_measured_fraction_max 0.972
_diffrn_reflns_theta_full 67.684
_diffrn_reflns_theta_max 73.699
_diffrn_reflns_theta_min 3.566
_diffrn_source 'gradient vaccum rotating-anode X-ray tube'
_diffrn_source_type 'GV1000 (Cu) X-ray Source'
_exptl_absorpt_coefficient_mu 14.332
_exptl_absorpt_correction_T_max 0.458
_exptl_absorpt_correction_T_min 0.068
_exptl_absorpt_correction_type gaussian
_exptl_absorpt_process_details
;
CrysAlisPro 1.171.38.43 (Rigaku Oxford Diffraction, 2015)
Numerical absorption correction based on gaussian integration over
			a multifaceted crystal model
Empirical absorption correction using spherical harmonics,
 implemented in SCALE3 ABSPACK scaling algorithm.
;
_exptl_crystal_colour 'clear colourless'
_exptl_crystal_colour_lustre clear
_exptl_crystal_colour_primary colourless
_exptl_crystal_density_diffrn 1.542
_exptl_crystal_description needle
_exptl_crystal_F_000 1776
_exptl_crystal_recrystallization_method 'Crystallised from diethyl ether via slow evaporation of the solvent.'
_exptl_crystal_size_max 0.649
_exptl_crystal_size_mid 0.111
_exptl_crystal_size_min 0.079
_refine_diff_density_max 1.171
_refine_diff_density_min -1.323
_refine_diff_density_rms 0.147
_refine_ls_extinction_method none
_refine_ls_goodness_of_fit_ref 1.034
_refine_ls_hydrogen_treatment constr
_refine_ls_matrix_type full
_refine_ls_number_parameters 441
_refine_ls_number_reflns 7564
_refine_ls_number_restraints 0
_refine_ls_restrained_S_all 1.034
_refine_ls_R_factor_all 0.0436
_refine_ls_R_factor_gt 0.0399
_refine_ls_shift/su_max 0.001
_refine_ls_shift/su_mean 0.000
_refine_ls_structure_factor_coef Fsqd
_refine_ls_weighting_details 'w=1/[\s^2^(Fo^2^)+(0.0640P)^2^+1.9549P] where P=(Fo^2^+2Fc^2^)/3'
_refine_ls_weighting_scheme calc
_refine_ls_wR_factor_gt 0.1019
_refine_ls_wR_factor_ref 0.1055
_reflns_Friedel_coverage 0.000
_reflns_number_gt 6945
_reflns_number_total 7564
_reflns_threshold_expression 'I > 2\s(I)'
_cod_data_source_file d0dt03972a2.cif
_cod_data_source_block kewjma
_cod_depositor_comments 'Adding full bibliography for 7705994--7706001.cif.'
_cod_database_code 7705995
_nottingham_internal_coll_name KEWJMA
_nottingham_internal_coll_number 16648
_nottingham_internal_coll_client KEW/JM
_nottingham_internal_coll_type custom
_nottingham_internal_coll_frame_method 'ofand \w scans'
_nottingham_internal_coll_frame_time 'degrees,, 8.00, 2.00'
_nottingham_internal_coll_frame_width 'in, 1.00'
_nottingham_internal_coll_user pcxav1
_nottingham_internal_coll_date 09/11/2016
_nottingham_internal_coll_location NOTTS
_nottingham_internal_coll_instrument 'GVB, PL13110001'
_nottingham_internal_process_date 09/11/2016
_nottingham_internal_process_user pcxav1
_nottingham_internal_solution_date 09/11/2016
_nottingham_internal_solution_user pcxav1
_nottingham_internal_refinement_date 09/11/2016
_nottingham_internal_refinement_user pcxav1
_nottingham_internal_self_archive_date 09/11/2016
_nottingham_internal_self_validation_date 09/11/2016
_nottingham_internal_self_validation_user pcxav1
_shelx_shelxl_version_number 2018/3
_chemical_oxdiff_formula 'C22 H20 Cl I'
_chemical_oxdiff_usercomment 'KEWJMA #16648 GVB-1221 IN FOMBLIN FILM ON MICROMOUNT FOR KEW/JM'
_shelx_space_group_comment
;
The symmetry employed for this shelxl refinement is uniquely defined
by the following loop, which should always be used as a source of
symmetry information in preference to the above space-group names.
They are only intended as comments.
;
_shelx_estimated_absorpt_t_max 0.397
_shelx_estimated_absorpt_t_min 0.039
_reflns_odcompleteness_completeness 99.71
_reflns_odcompleteness_iscentric 1
_reflns_odcompleteness_theta 66.97
_olex2_refinement_description
;
1. Fixed Uiso
 At 1.2 times of:
  All C(H) groups
 At 1.5 times of:
  All C(H,H,H) groups
2.a Aromatic/amide H refined with riding coordinates:
 C3(H3), C5(H5), C9(H9), C10(H10), C11(H11), C17(H17), C18(H18), C19(H19),
 C25(H25), C27(H27), C31(H31), C32(H32), C33(H33), C39(H39), C40(H40), C41(H41)
2.b Idealised Me refined as rotating group:
 C13(H13A,H13B,H13C), C14(H14A,H14B,H14C), C21(H21A,H21B,H21C), C22(H22A,H22B,
 H22C), C35(H35A,H35B,H35C), C36(H36A,H36B,H36C), C43(H43A,H43B,H43C), C44(H44A,
 H44B,H44C)
;
_olex2_date_sample_data_collection 2016-11-09
_olex2_date_sample_submission 2016-11-07
_olex2_exptl_crystal_mounting_method 'in fomblin film on a micromount'
_olex2_submission_original_sample_id KEWJMA
_olex2_submission_special_instructions 'No special instructions were received'
_oxdiff_exptl_absorpt_empirical_details
;
Empirical correction (ABSPACK) includes:
- Absorption correction using spherical harmonics
- Frame scaling
;
_oxdiff_exptl_absorpt_empirical_full_max 2.083
_oxdiff_exptl_absorpt_empirical_full_min 0.552

loop_
_space_group_symop_operation_xyz
'x, y, z'
'-x+1/2, y+1/2, -z+1/2'
'-x, -y, -z'
'x-1/2, -y-1/2, z-1/2'

loop_
_atom_site_label
_atom_site_type_symbol
_atom_site_fract_x
_atom_site_fract_y
_atom_site_fract_z
_atom_site_U_iso_or_equiv
_atom_site_adp_type
_atom_site_occupancy
_atom_site_site_symmetry_order
_atom_site_calc_flag
_atom_site_refinement_flags_posn
_atom_site_refinement_flags_adp
_atom_site_refinement_flags_occupancy
_atom_site_disorder_assembly
_atom_site_disorder_group
I1 I 0.59797(3) 0.25700(2) 0.51329(2) 0.01821(8) Uani 1 1 d . . . . .
Cl1 Cl 0.58539(18) 0.44688(3) 0.51936(8) 0.0444(3) Uani 1 1 d . . . . .
C1 C 0.5948(4) 0.31775(10) 0.5155(2) 0.0153(6) Uani 1 1 d . . . . .
C2 C 0.6191(4) 0.33762(10) 0.4292(2) 0.0177(7) Uani 1 1 d . . . . .
C3 C 0.6169(5) 0.37790(10) 0.4315(3) 0.0222(7) Uani 1 1 d . . . . .
H3 H 0.633884 0.392248 0.374206 0.027 Uiso 1 1 calc R U . . .
C4 C 0.5898(5) 0.39680(11) 0.5178(3) 0.0257(8) Uani 1 1 d . . . . .
C5 C 0.5639(5) 0.37674(10) 0.6029(3) 0.0225(7) Uani 1 1 d . . . . .
H5 H 0.543842 0.390292 0.660746 0.027 Uiso 1 1 calc R U . . .
C6 C 0.5676(4) 0.33636(10) 0.6028(2) 0.0170(6) Uani 1 1 d . . . . .
C7 C 0.6479(4) 0.31806(9) 0.3349(2) 0.0167(6) Uani 1 1 d . . . . .
C8 C 0.5147(5) 0.30526(10) 0.2637(3) 0.0193(7) Uani 1 1 d . . . . .
C9 C 0.5456(5) 0.28872(10) 0.1747(3) 0.0227(7) Uani 1 1 d . . . . .
H9 H 0.457176 0.279791 0.125974 0.027 Uiso 1 1 calc R U . . .
C10 C 0.7022(5) 0.28510(10) 0.1560(3) 0.0237(8) Uani 1 1 d . . . . .
H10 H 0.720929 0.274122 0.094489 0.028 Uiso 1 1 calc R U . . .
C11 C 0.8322(5) 0.29753(11) 0.2274(3) 0.0226(7) Uani 1 1 d . . . . .
H11 H 0.939948 0.294653 0.214746 0.027 Uiso 1 1 calc R U . . .
C12 C 0.8066(5) 0.31417(10) 0.3173(3) 0.0200(7) Uani 1 1 d . . . . .
C13 C 0.3427(5) 0.31012(12) 0.2808(3) 0.0272(8) Uani 1 1 d . . . . .
H13A H 0.330612 0.297846 0.344573 0.041 Uiso 1 1 calc R U . . .
H13B H 0.268006 0.298059 0.225356 0.041 Uiso 1 1 calc R U . . .
H13C H 0.317474 0.337609 0.283664 0.041 Uiso 1 1 calc R U . . .
C14 C 0.9502(5) 0.32719(13) 0.3939(3) 0.0299(8) Uani 1 1 d . . . . .
H14A H 1.050262 0.316178 0.377171 0.045 Uiso 1 1 calc R U . . .
H14B H 0.936587 0.318480 0.461077 0.045 Uiso 1 1 calc R U . . .
H14C H 0.957095 0.355353 0.393174 0.045 Uiso 1 1 calc R U . . .
C15 C 0.5419(4) 0.31587(10) 0.6964(2) 0.0170(7) Uani 1 1 d . . . . .
C16 C 0.6761(5) 0.30513(10) 0.7690(3) 0.0204(7) Uani 1 1 d . . . . .
C17 C 0.6472(5) 0.28775(11) 0.8577(3) 0.0237(7) Uani 1 1 d . . . . .
H17 H 0.736778 0.280348 0.907650 0.028 Uiso 1 1 calc R U . . .
C18 C 0.4911(5) 0.28115(11) 0.8740(3) 0.0249(8) Uani 1 1 d . . . . .
H18 H 0.473747 0.269421 0.934929 0.030 Uiso 1 1 calc R U . . .
C19 C 0.3594(5) 0.29162(11) 0.8015(3) 0.0226(7) Uani 1 1 d . . . . .
H19 H 0.252028 0.286851 0.812802 0.027 Uiso 1 1 calc R U . . .
C20 C 0.3831(5) 0.30912(10) 0.7119(3) 0.0196(7) Uani 1 1 d . . . . .
C21 C 0.8475(5) 0.31089(12) 0.7512(3) 0.0261(8) Uani 1 1 d . . . . .
H21A H 0.865871 0.294897 0.694309 0.039 Uiso 1 1 calc R U . . .
H21B H 0.924209 0.303477 0.811737 0.039 Uiso 1 1 calc R U . . .
H21C H 0.863839 0.338038 0.735820 0.039 Uiso 1 1 calc R U . . .
C22 C 0.2399(5) 0.31918(13) 0.6318(3) 0.0294(8) Uani 1 1 d . . . . .
H22A H 0.240745 0.346877 0.617934 0.044 Uiso 1 1 calc R U . . .
H22B H 0.138882 0.312391 0.655309 0.044 Uiso 1 1 calc R U . . .
H22C H 0.246763 0.304837 0.570081 0.044 Uiso 1 1 calc R U . . .
I2 I 0.75724(3) 0.51556(2) 0.03152(2) 0.02651(9) Uani 1 1 d . . . . .
Cl2 Cl 0.9348(2) 0.56857(3) 0.50728(8) 0.0526(4) Uani 1 1 d . . . . .
C23 C 0.8133(5) 0.53244(10) 0.1835(2) 0.0199(7) Uani 1 1 d . . . . .
C24 C 0.8726(5) 0.56965(10) 0.2063(3) 0.0200(7) Uani 1 1 d . . . . .
C25 C 0.9109(5) 0.58035(11) 0.3074(3) 0.0272(8) Uani 1 1 d . . . . .
H25 H 0.952353 0.605352 0.325165 0.033 Uiso 1 1 calc R U . . .
C26 C 0.8882(6) 0.55437(12) 0.3819(3) 0.0317(9) Uani 1 1 d . . . . .
C27 C 0.8289(6) 0.51770(11) 0.3586(3) 0.0265(8) Uani 1 1 d . . . . .
H27 H 0.814190 0.500426 0.410958 0.032 Uiso 1 1 calc R U . . .
C28 C 0.7908(5) 0.50613(10) 0.2583(3) 0.0213(7) Uani 1 1 d . . . . .
C29 C 0.8975(5) 0.59814(9) 0.1264(3) 0.0191(7) Uani 1 1 d . . . . .
C30 C 0.7647(5) 0.62021(10) 0.0787(3) 0.0223(7) Uani 1 1 d . . . . .
C31 C 0.7931(6) 0.64677(11) 0.0057(3) 0.0281(8) Uani 1 1 d . . . . .
H31 H 0.705710 0.662101 -0.027510 0.034 Uiso 1 1 calc R U . . .
C32 C 0.9454(6) 0.65114(11) -0.0191(3) 0.0317(9) Uani 1 1 d . . . . .
H32 H 0.962131 0.669375 -0.068844 0.038 Uiso 1 1 calc R U . . .
C33 C 1.0749(5) 0.62880(12) 0.0288(3) 0.0286(8) Uani 1 1 d . . . . .
H33 H 1.179601 0.631849 0.011317 0.034 Uiso 1 1 calc R U . . .
C34 C 1.0522(5) 0.60217(11) 0.1017(3) 0.0242(8) Uani 1 1 d . . . . .
C35 C 0.5977(5) 0.61466(12) 0.1030(3) 0.0280(8) Uani 1 1 d . . . . .
H35A H 0.527492 0.635994 0.074569 0.042 Uiso 1 1 calc R U . . .
H35B H 0.604101 0.614059 0.176255 0.042 Uiso 1 1 calc R U . . .
H35C H 0.552299 0.590305 0.073919 0.042 Uiso 1 1 calc R U . . .
C36 C 1.1908(5) 0.57704(14) 0.1503(3) 0.0339(9) Uani 1 1 d . . . . .
H36A H 1.283816 0.580612 0.115823 0.051 Uiso 1 1 calc R U . . .
H36B H 1.156659 0.550006 0.145228 0.051 Uiso 1 1 calc R U . . .
H36C H 1.222100 0.584136 0.221397 0.051 Uiso 1 1 calc R U . . .
C37 C 0.7260(5) 0.46671(10) 0.2315(3) 0.0215(7) Uani 1 1 d . . . . .
C38 C 0.8334(5) 0.43700(11) 0.2150(3) 0.0260(8) Uani 1 1 d . . . . .
C39 C 0.7666(7) 0.40122(11) 0.1843(3) 0.0337(10) Uani 1 1 d . . . . .
H39 H 0.836785 0.380560 0.174596 0.040 Uiso 1 1 calc R U . . .
C40 C 0.6021(7) 0.39525(11) 0.1678(3) 0.0368(11) Uani 1 1 d . . . . .
H40 H 0.559436 0.370879 0.144520 0.044 Uiso 1 1 calc R U . . .
C41 C 0.4972(6) 0.42446(12) 0.1849(3) 0.0332(10) Uani 1 1 d . . . . .
H41 H 0.383239 0.419984 0.174008 0.040 Uiso 1 1 calc R U . . .
C42 C 0.5592(5) 0.46062(11) 0.2184(3) 0.0248(8) Uani 1 1 d . . . . .
C43 C 1.0137(6) 0.44378(14) 0.2258(4) 0.0371(10) Uani 1 1 d . . . . .
H43A H 1.037437 0.456109 0.164541 0.056 Uiso 1 1 calc R U . . .
H43B H 1.071149 0.419095 0.235873 0.056 Uiso 1 1 calc R U . . .
H43C H 1.049934 0.460542 0.283846 0.056 Uiso 1 1 calc R U . . .
C44 C 0.4458(6) 0.49239(13) 0.2363(4) 0.0352(9) Uani 1 1 d . . . . .
H44A H 0.468480 0.499861 0.307513 0.053 Uiso 1 1 calc R U . . .
H44B H 0.333147 0.483424 0.218758 0.053 Uiso 1 1 calc R U . . .
H44C H 0.461841 0.514640 0.194390 0.053 Uiso 1 1 calc R U . . .

loop_
_atom_site_aniso_label
_atom_site_aniso_U_11
_atom_site_aniso_U_22
_atom_site_aniso_U_33
_atom_site_aniso_U_23
_atom_site_aniso_U_13
_atom_site_aniso_U_12
I1 0.02383(14) 0.01451(12) 0.01640(12) -0.00004(7) 0.00380(9) 0.00075(7)
Cl1 0.0894(10) 0.0144(4) 0.0364(5) -0.0026(3) 0.0304(6) -0.0020(5)
C1 0.0140(16) 0.0138(15) 0.0178(15) -0.0014(12) 0.0023(13) 0.0010(11)
C2 0.0194(17) 0.0178(16) 0.0157(15) -0.0019(12) 0.0027(13) -0.0012(13)
C3 0.031(2) 0.0196(17) 0.0170(15) 0.0001(13) 0.0066(14) -0.0020(14)
C4 0.040(2) 0.0141(16) 0.0251(18) -0.0009(13) 0.0118(17) -0.0017(15)
C5 0.033(2) 0.0197(17) 0.0164(15) -0.0033(13) 0.0096(14) -0.0013(15)
C6 0.0160(16) 0.0203(16) 0.0155(15) -0.0004(12) 0.0049(12) 0.0011(13)
C7 0.0204(17) 0.0146(14) 0.0159(14) 0.0009(12) 0.0053(13) -0.0002(13)
C8 0.0214(18) 0.0178(16) 0.0181(15) 0.0020(13) 0.0018(13) -0.0014(13)
C9 0.033(2) 0.0181(16) 0.0153(15) -0.0006(13) 0.0005(14) -0.0009(14)
C10 0.037(2) 0.0187(16) 0.0170(15) -0.0003(13) 0.0091(15) 0.0014(15)
C11 0.026(2) 0.0225(17) 0.0210(17) 0.0021(14) 0.0085(15) 0.0036(14)
C12 0.0248(19) 0.0174(15) 0.0180(15) 0.0010(13) 0.0042(14) 0.0017(14)
C13 0.021(2) 0.032(2) 0.0271(18) -0.0026(16) 0.0015(15) 0.0013(16)
C14 0.0210(19) 0.039(2) 0.0287(19) -0.0074(17) 0.0011(15) -0.0013(16)
C15 0.0221(18) 0.0170(15) 0.0122(14) -0.0016(12) 0.0042(13) -0.0012(13)
C16 0.0216(19) 0.0228(17) 0.0162(15) -0.0030(13) 0.0020(13) 0.0009(14)
C17 0.030(2) 0.0243(17) 0.0159(15) 0.0014(13) 0.0019(14) 0.0010(15)
C18 0.035(2) 0.0232(17) 0.0178(15) 0.0002(13) 0.0094(15) -0.0026(16)
C19 0.0220(19) 0.0246(17) 0.0232(17) -0.0019(14) 0.0097(14) -0.0034(14)
C20 0.0212(18) 0.0182(16) 0.0209(16) -0.0040(13) 0.0077(14) 0.0003(13)
C21 0.0183(19) 0.037(2) 0.0230(17) -0.0017(15) 0.0029(14) -0.0029(15)
C22 0.024(2) 0.034(2) 0.0301(19) 0.0053(16) 0.0041(16) 0.0019(16)
I2 0.03968(16) 0.02158(13) 0.01789(12) -0.00126(8) 0.00394(10) -0.00413(9)
Cl2 0.0997(11) 0.0372(6) 0.0180(4) -0.0062(4) 0.0023(5) -0.0207(6)
C23 0.0274(19) 0.0174(16) 0.0152(15) -0.0040(12) 0.0044(13) 0.0014(14)
C24 0.0215(18) 0.0170(16) 0.0217(16) 0.0000(13) 0.0042(13) -0.0027(13)
C25 0.037(2) 0.0188(17) 0.0237(18) -0.0037(14) -0.0001(16) -0.0064(15)
C26 0.048(3) 0.0271(19) 0.0183(17) -0.0037(15) 0.0013(17) -0.0080(18)
C27 0.039(2) 0.0226(18) 0.0180(16) 0.0028(14) 0.0057(16) -0.0030(16)
C28 0.0278(19) 0.0182(16) 0.0179(16) 0.0005(13) 0.0035(13) -0.0024(14)
C29 0.0244(18) 0.0138(15) 0.0192(15) -0.0020(12) 0.0039(13) -0.0031(13)
C30 0.028(2) 0.0159(16) 0.0232(16) -0.0031(13) 0.0065(15) -0.0005(14)
C31 0.040(2) 0.0190(17) 0.0252(18) 0.0020(14) 0.0068(17) 0.0013(16)
C32 0.049(3) 0.0212(18) 0.0278(19) 0.0005(15) 0.0148(18) -0.0068(18)
C33 0.033(2) 0.0266(19) 0.0291(18) -0.0079(15) 0.0125(17) -0.0059(16)
C34 0.029(2) 0.0212(17) 0.0231(17) -0.0051(14) 0.0050(15) -0.0018(15)
C35 0.026(2) 0.0263(18) 0.0328(19) -0.0022(15) 0.0077(16) 0.0006(15)
C36 0.0177(19) 0.043(2) 0.040(2) -0.0047(19) 0.0013(16) 0.0003(17)
C37 0.033(2) 0.0138(15) 0.0180(15) 0.0002(12) 0.0042(14) -0.0016(14)
C38 0.040(2) 0.0212(17) 0.0183(16) 0.0053(14) 0.0100(15) 0.0054(16)
C39 0.069(3) 0.0147(17) 0.0194(17) 0.0013(13) 0.0141(19) 0.0040(18)
C40 0.072(3) 0.0183(18) 0.0200(17) -0.0007(14) 0.0067(19) -0.014(2)
C41 0.045(3) 0.028(2) 0.0244(18) 0.0059(16) 0.0010(17) -0.0166(19)
C42 0.033(2) 0.0221(17) 0.0189(16) 0.0022(14) 0.0022(15) -0.0040(15)
C43 0.039(3) 0.040(2) 0.037(2) 0.0093(19) 0.0170(19) 0.010(2)
C44 0.029(2) 0.040(2) 0.037(2) 0.0025(19) 0.0061(18) 0.0013(18)

loop_
_atom_type_symbol
_atom_type_description
_atom_type_scat_dispersion_real
_atom_type_scat_dispersion_imag
_atom_type_scat_source
C C 0.0181 0.0091 'International Tables Vol C Tables 4.2.6.8 and 6.1.1.4'
H H 0.0000 0.0000 'International Tables Vol C Tables 4.2.6.8 and 6.1.1.4'
Cl Cl 0.3639 0.7018 'International Tables Vol C Tables 4.2.6.8 and 6.1.1.4'
I I -0.3257 6.8362 'International Tables Vol C Tables 4.2.6.8 and 6.1.1.4'

loop_
_exptl_crystal_face_index_h
_exptl_crystal_face_index_k
_exptl_crystal_face_index_l
_exptl_crystal_face_perp_dist
0 -22 -1 0.0586
-5 0 -1 0.2537
5 -3 1 0.3496
0 10 -8 0.0293
0 11 7 0.0558
-3 16 5 0.1635
0 -6 -8 0.0476
0 -16 6 0.0433
0 19 -5 0.0377
1 18 -5 0.0661
1 22 1 0.0691
1 12 -7 0.0653
0 -16 -6 0.0501
0 23 0 0.0387
0 -11 8 0.0484

loop_
_geom_angle_atom_site_label_1
_geom_angle_atom_site_label_2
_geom_angle_atom_site_label_3
_geom_angle
_geom_angle_site_symmetry_1
_geom_angle_site_symmetry_3
_geom_angle_publ_flag
C2 C1 I1 118.6(2) . . ?
C6 C1 I1 118.6(2) . . ?
C6 C1 C2 122.8(3) . . ?
C1 C2 C3 118.1(3) . . ?
C1 C2 C7 123.4(3) . . ?
C3 C2 C7 118.5(3) . . ?
C2 C3 H3 120.2 . . ?
C4 C3 C2 119.7(3) . . ?
C4 C3 H3 120.2 . . ?
C3 C4 Cl1 119.3(3) . . ?
C3 C4 C5 121.7(3) . . ?
C5 C4 Cl1 119.0(3) . . ?
C4 C5 H5 120.2 . . ?
C4 C5 C6 119.6(3) . . ?
C6 C5 H5 120.2 . . ?
C1 C6 C5 118.1(3) . . ?
C1 C6 C15 124.0(3) . . ?
C5 C6 C15 117.9(3) . . ?
C8 C7 C2 119.8(3) . . ?
C12 C7 C2 119.2(3) . . ?
C12 C7 C8 121.0(3) . . ?
C7 C8 C13 121.5(3) . . ?
C9 C8 C7 118.3(3) . . ?
C9 C8 C13 120.2(3) . . ?
C8 C9 H9 119.4 . . ?
C10 C9 C8 121.2(3) . . ?
C10 C9 H9 119.4 . . ?
C9 C10 H10 120.1 . . ?
C9 C10 C11 119.8(3) . . ?
C11 C10 H10 120.1 . . ?
C10 C11 H11 119.6 . . ?
C10 C11 C12 120.8(4) . . ?
C12 C11 H11 119.6 . . ?
C7 C12 C14 121.3(3) . . ?
C11 C12 C7 118.9(3) . . ?
C11 C12 C14 119.7(4) . . ?
C8 C13 H13A 109.5 . . ?
C8 C13 H13B 109.5 . . ?
C8 C13 H13C 109.5 . . ?
H13A C13 H13B 109.5 . . ?
H13A C13 H13C 109.5 . . ?
H13B C13 H13C 109.5 . . ?
C12 C14 H14A 109.5 . . ?
C12 C14 H14B 109.5 . . ?
C12 C14 H14C 109.5 . . ?
H14A C14 H14B 109.5 . . ?
H14A C14 H14C 109.5 . . ?
H14B C14 H14C 109.5 . . ?
C16 C15 C6 120.0(3) . . ?
C20 C15 C6 119.0(3) . . ?
C20 C15 C16 120.9(3) . . ?
C15 C16 C21 121.2(3) . . ?
C17 C16 C15 118.4(3) . . ?
C17 C16 C21 120.4(3) . . ?
C16 C17 H17 119.4 . . ?
C18 C17 C16 121.2(4) . . ?
C18 C17 H17 119.4 . . ?
C17 C18 H18 120.0 . . ?
C17 C18 C19 120.0(3) . . ?
C19 C18 H18 120.0 . . ?
C18 C19 H19 119.7 . . ?
C18 C19 C20 120.6(4) . . ?
C20 C19 H19 119.7 . . ?
C15 C20 C22 120.6(3) . . ?
C19 C20 C15 118.9(3) . . ?
C19 C20 C22 120.4(3) . . ?
C16 C21 H21A 109.5 . . ?
C16 C21 H21B 109.5 . . ?
C16 C21 H21C 109.5 . . ?
H21A C21 H21B 109.5 . . ?
H21A C21 H21C 109.5 . . ?
H21B C21 H21C 109.5 . . ?
C20 C22 H22A 109.5 . . ?
C20 C22 H22B 109.5 . . ?
C20 C22 H22C 109.5 . . ?
H22A C22 H22B 109.5 . . ?
H22A C22 H22C 109.5 . . ?
H22B C22 H22C 109.5 . . ?
C24 C23 I2 118.8(3) . . ?
C28 C23 I2 119.0(3) . . ?
C28 C23 C24 122.1(3) . . ?
C23 C24 C29 122.5(3) . . ?
C25 C24 C23 118.2(3) . . ?
C25 C24 C29 119.2(3) . . ?
C24 C25 H25 120.1 . . ?
C26 C25 C24 119.8(3) . . ?
C26 C25 H25 120.1 . . ?
C25 C26 Cl2 118.9(3) . . ?
C27 C26 Cl2 119.5(3) . . ?
C27 C26 C25 121.6(4) . . ?
C26 C27 H27 120.1 . . ?
C26 C27 C28 119.9(3) . . ?
C28 C27 H27 120.1 . . ?
C23 C28 C37 120.9(3) . . ?
C27 C28 C23 118.4(3) . . ?
C27 C28 C37 120.8(3) . . ?
C30 C29 C24 119.2(3) . . ?
C34 C29 C24 119.1(3) . . ?
C34 C29 C30 121.6(3) . . ?
C29 C30 C35 121.3(3) . . ?
C31 C30 C29 117.6(4) . . ?
C31 C30 C35 121.1(4) . . ?
C30 C31 H31 119.3 . . ?
C32 C31 C30 121.4(4) . . ?
C32 C31 H31 119.3 . . ?
C31 C32 H32 120.0 . . ?
C31 C32 C33 120.0(4) . . ?
C33 C32 H32 120.0 . . ?
C32 C33 H33 119.7 . . ?
C34 C33 C32 120.5(4) . . ?
C34 C33 H33 119.7 . . ?
C29 C34 C36 120.7(4) . . ?
C33 C34 C29 118.9(4) . . ?
C33 C34 C36 120.3(4) . . ?
C30 C35 H35A 109.5 . . ?
C30 C35 H35B 109.5 . . ?
C30 C35 H35C 109.5 . . ?
H35A C35 H35B 109.5 . . ?
H35A C35 H35C 109.5 . . ?
H35B C35 H35C 109.5 . . ?
C34 C36 H36A 109.5 . . ?
C34 C36 H36B 109.5 . . ?
C34 C36 H36C 109.5 . . ?
H36A C36 H36B 109.5 . . ?
H36A C36 H36C 109.5 . . ?
H36B C36 H36C 109.5 . . ?
C38 C37 C28 119.7(4) . . ?
C42 C37 C28 118.9(3) . . ?
C42 C37 C38 121.3(3) . . ?
C37 C38 C43 121.6(4) . . ?
C39 C38 C37 117.8(4) . . ?
C39 C38 C43 120.6(4) . . ?
C38 C39 H39 119.3 . . ?
C40 C39 C38 121.4(4) . . ?
C40 C39 H39 119.3 . . ?
C39 C40 H40 119.7 . . ?
C39 C40 C41 120.5(4) . . ?
C41 C40 H40 119.7 . . ?
C40 C41 H41 120.0 . . ?
C40 C41 C42 120.1(4) . . ?
C42 C41 H41 120.0 . . ?
C37 C42 C41 118.8(4) . . ?
C37 C42 C44 120.9(4) . . ?
C41 C42 C44 120.2(4) . . ?
C38 C43 H43A 109.5 . . ?
C38 C43 H43B 109.5 . . ?
C38 C43 H43C 109.5 . . ?
H43A C43 H43B 109.5 . . ?
H43A C43 H43C 109.5 . . ?
H43B C43 H43C 109.5 . . ?
C42 C44 H44A 109.5 . . ?
C42 C44 H44B 109.5 . . ?
C42 C44 H44C 109.5 . . ?
H44A C44 H44B 109.5 . . ?
H44A C44 H44C 109.5 . . ?
H44B C44 H44C 109.5 . . ?

loop_
_geom_bond_atom_site_label_1
_geom_bond_atom_site_label_2
_geom_bond_distance
_geom_bond_site_symmetry_2
_geom_bond_publ_flag
I1 C1 2.110(3) . ?
Cl1 C4 1.740(4) . ?
C1 C2 1.396(5) . ?
C1 C6 1.396(5) . ?
C2 C3 1.400(5) . ?
C2 C7 1.497(5) . ?
C3 H3 0.9500 . ?
C3 C4 1.388(5) . ?
C4 C5 1.391(5) . ?
C5 H5 0.9500 . ?
C5 C6 1.403(5) . ?
C6 C15 1.495(5) . ?
C7 C8 1.408(5) . ?
C7 C12 1.394(5) . ?
C8 C9 1.395(5) . ?
C8 C13 1.503(6) . ?
C9 H9 0.9500 . ?
C9 C10 1.380(6) . ?
C10 H10 0.9500 . ?
C10 C11 1.387(6) . ?
C11 H11 0.9500 . ?
C11 C12 1.392(5) . ?
C12 C14 1.508(5) . ?
C13 H13A 0.9800 . ?
C13 H13B 0.9800 . ?
C13 H13C 0.9800 . ?
C14 H14A 0.9800 . ?
C14 H14B 0.9800 . ?
C14 H14C 0.9800 . ?
C15 C16 1.404(5) . ?
C15 C20 1.398(5) . ?
C16 C17 1.396(5) . ?
C16 C21 1.505(5) . ?
C17 H17 0.9500 . ?
C17 C18 1.379(6) . ?
C18 H18 0.9500 . ?
C18 C19 1.386(6) . ?
C19 H19 0.9500 . ?
C19 C20 1.396(5) . ?
C20 C22 1.505(5) . ?
C21 H21A 0.9800 . ?
C21 H21B 0.9800 . ?
C21 H21C 0.9800 . ?
C22 H22A 0.9800 . ?
C22 H22B 0.9800 . ?
C22 H22C 0.9800 . ?
I2 C23 2.103(3) . ?
Cl2 C26 1.738(4) . ?
C23 C24 1.399(5) . ?
C23 C28 1.398(5) . ?
C24 C25 1.394(5) . ?
C24 C29 1.504(5) . ?
C25 H25 0.9500 . ?
C25 C26 1.387(6) . ?
C26 C27 1.383(6) . ?
C27 H27 0.9500 . ?
C27 C28 1.393(5) . ?
C28 C37 1.493(5) . ?
C29 C30 1.408(5) . ?
C29 C34 1.396(6) . ?
C30 C31 1.399(5) . ?
C30 C35 1.499(6) . ?
C31 H31 0.9500 . ?
C31 C32 1.378(7) . ?
C32 H32 0.9500 . ?
C32 C33 1.394(7) . ?
C33 H33 0.9500 . ?
C33 C34 1.386(6) . ?
C34 C36 1.505(6) . ?
C35 H35A 0.9800 . ?
C35 H35B 0.9800 . ?
C35 H35C 0.9800 . ?
C36 H36A 0.9800 . ?
C36 H36B 0.9800 . ?
C36 H36C 0.9800 . ?
C37 C38 1.410(5) . ?
C37 C42 1.389(6) . ?
C38 C39 1.395(6) . ?
C38 C43 1.505(7) . ?
C39 H39 0.9500 . ?
C39 C40 1.369(8) . ?
C40 H40 0.9500 . ?
C40 C41 1.385(7) . ?
C41 H41 0.9500 . ?
C41 C42 1.402(6) . ?
C42 C44 1.500(6) . ?
C43 H43A 0.9800 . ?
C43 H43B 0.9800 . ?
C43 H43C 0.9800 . ?
C44 H44A 0.9800 . ?
C44 H44B 0.9800 . ?
C44 H44C 0.9800 . ?

loop_
_geom_torsion_atom_site_label_1
_geom_torsion_atom_site_label_2
_geom_torsion_atom_site_label_3
_geom_torsion_atom_site_label_4
_geom_torsion
_geom_torsion_site_symmetry_1
_geom_torsion_site_symmetry_2
_geom_torsion_site_symmetry_3
_geom_torsion_site_symmetry_4
_geom_torsion_publ_flag
I1 C1 C2 C3 -180.0(3) . . . . ?
I1 C1 C2 C7 -0.2(5) . . . . ?
I1 C1 C6 C5 -179.3(3) . . . . ?
I1 C1 C6 C15 0.7(5) . . . . ?
Cl1 C4 C5 C6 -179.8(3) . . . . ?
C1 C2 C3 C4 -0.5(6) . . . . ?
C1 C2 C7 C8 84.1(4) . . . . ?
C1 C2 C7 C12 -98.4(4) . . . . ?
C1 C6 C15 C16 86.6(4) . . . . ?
C1 C6 C15 C20 -96.0(4) . . . . ?
C2 C1 C6 C5 0.3(5) . . . . ?
C2 C1 C6 C15 -179.7(3) . . . . ?
C2 C3 C4 Cl1 -179.4(3) . . . . ?
C2 C3 C4 C5 -0.2(6) . . . . ?
C2 C7 C8 C9 177.2(3) . . . . ?
C2 C7 C8 C13 -1.1(5) . . . . ?
C2 C7 C12 C11 -177.1(3) . . . . ?
C2 C7 C12 C14 3.6(5) . . . . ?
C3 C2 C7 C8 -96.2(4) . . . . ?
C3 C2 C7 C12 81.4(4) . . . . ?
C3 C4 C5 C6 1.0(6) . . . . ?
C4 C5 C6 C1 -1.0(6) . . . . ?
C4 C5 C6 C15 179.0(4) . . . . ?
C5 C6 C15 C16 -93.4(4) . . . . ?
C5 C6 C15 C20 83.9(4) . . . . ?
C6 C1 C2 C3 0.4(5) . . . . ?
C6 C1 C2 C7 -179.8(3) . . . . ?
C6 C15 C16 C17 176.9(3) . . . . ?
C6 C15 C16 C21 -5.1(5) . . . . ?
C6 C15 C20 C19 -177.0(3) . . . . ?
C6 C15 C20 C22 5.2(5) . . . . ?
C7 C2 C3 C4 179.7(4) . . . . ?
C7 C8 C9 C10 -0.4(5) . . . . ?
C8 C7 C12 C11 0.4(5) . . . . ?
C8 C7 C12 C14 -178.9(3) . . . . ?
C8 C9 C10 C11 1.0(6) . . . . ?
C9 C10 C11 C12 -0.9(5) . . . . ?
C10 C11 C12 C7 0.3(5) . . . . ?
C10 C11 C12 C14 179.6(3) . . . . ?
C12 C7 C8 C9 -0.3(5) . . . . ?
C12 C7 C8 C13 -178.6(3) . . . . ?
C13 C8 C9 C10 177.9(3) . . . . ?
C15 C16 C17 C18 0.1(5) . . . . ?
C16 C15 C20 C19 0.4(5) . . . . ?
C16 C15 C20 C22 -177.4(3) . . . . ?
C16 C17 C18 C19 0.4(6) . . . . ?
C17 C18 C19 C20 -0.4(6) . . . . ?
C18 C19 C20 C15 0.1(5) . . . . ?
C18 C19 C20 C22 177.9(4) . . . . ?
C20 C15 C16 C17 -0.4(5) . . . . ?
C20 C15 C16 C21 177.6(3) . . . . ?
C21 C16 C17 C18 -178.0(4) . . . . ?
I2 C23 C24 C25 -179.3(3) . . . . ?
I2 C23 C24 C29 0.2(5) . . . . ?
I2 C23 C28 C27 179.8(3) . . . . ?
I2 C23 C28 C37 -0.8(5) . . . . ?
Cl2 C26 C27 C28 179.8(4) . . . . ?
C23 C24 C25 C26 -0.6(6) . . . . ?
C23 C24 C29 C30 83.7(5) . . . . ?
C23 C24 C29 C34 -96.7(4) . . . . ?
C23 C28 C37 C38 85.5(5) . . . . ?
C23 C28 C37 C42 -91.3(5) . . . . ?
C24 C23 C28 C27 0.1(6) . . . . ?
C24 C23 C28 C37 179.5(4) . . . . ?
C24 C25 C26 Cl2 -179.3(3) . . . . ?
C24 C25 C26 C27 0.3(7) . . . . ?
C24 C29 C30 C31 179.2(3) . . . . ?
C24 C29 C30 C35 -2.6(5) . . . . ?
C24 C29 C34 C33 -179.2(3) . . . . ?
C24 C29 C34 C36 3.1(5) . . . . ?
C25 C24 C29 C30 -96.8(4) . . . . ?
C25 C24 C29 C34 82.9(5) . . . . ?
C25 C26 C27 C28 0.1(7) . . . . ?
C26 C27 C28 C23 -0.4(7) . . . . ?
C26 C27 C28 C37 -179.8(4) . . . . ?
C27 C28 C37 C38 -95.1(5) . . . . ?
C27 C28 C37 C42 88.0(5) . . . . ?
C28 C23 C24 C25 0.3(6) . . . . ?
C28 C23 C24 C29 179.9(4) . . . . ?
C28 C37 C38 C39 -176.3(3) . . . . ?
C28 C37 C38 C43 1.1(5) . . . . ?
C28 C37 C42 C41 174.7(3) . . . . ?
C28 C37 C42 C44 -3.4(5) . . . . ?
C29 C24 C25 C26 179.9(4) . . . . ?
C29 C30 C31 C32 0.2(6) . . . . ?
C30 C29 C34 C33 0.4(5) . . . . ?
C30 C29 C34 C36 -177.3(3) . . . . ?
C30 C31 C32 C33 0.1(6) . . . . ?
C31 C32 C33 C34 -0.2(6) . . . . ?
C32 C33 C34 C29 -0.1(6) . . . . ?
C32 C33 C34 C36 177.6(4) . . . . ?
C34 C29 C30 C31 -0.5(5) . . . . ?
C34 C29 C30 C35 177.7(3) . . . . ?
C35 C30 C31 C32 -178.0(4) . . . . ?
C37 C38 C39 C40 1.8(5) . . . . ?
C38 C37 C42 C41 -2.1(5) . . . . ?
C38 C37 C42 C44 179.8(3) . . . . ?
C38 C39 C40 C41 -2.3(6) . . . . ?
C39 C40 C41 C42 0.7(6) . . . . ?
C40 C41 C42 C37 1.5(6) . . . . ?
C40 C41 C42 C44 179.6(4) . . . . ?
C42 C37 C38 C39 0.5(5) . . . . ?
C42 C37 C38 C43 177.9(4) . . . . ?
C43 C38 C39 C40 -175.7(4) . . . . ?

loop_
_exptl_oxdiff_crystal_face_indexfrac_h
_exptl_oxdiff_crystal_face_indexfrac_k
_exptl_oxdiff_crystal_face_indexfrac_l
_exptl_oxdiff_crystal_face_x
_exptl_oxdiff_crystal_face_y
_exptl_oxdiff_crystal_face_z
-0.0040 -21.9626 -1.0156 -0.8144 -0.1708 -0.5199
-5.0098 0.0274 -0.9664 -0.5197 -0.1426 0.8001
5.0095 -3.0238 0.9642 0.4158 0.1056 -0.8743
-0.0154 10.0738 -7.9850 -0.0755 0.9278 0.4409
0.0152 10.9115 7.0017 0.7499 -0.5682 0.1027
-2.9930 15.9369 5.0269 0.5374 -0.4513 0.7403
-0.0168 -5.9068 -7.9970 -0.6295 0.7304 0.0452
0.0108 -16.0450 5.9824 -0.2376 -0.8007 -0.5409
-0.0085 19.0306 -4.9811 0.3942 0.7371 0.5909
0.9930 18.0285 -4.9884 0.4530 0.7734 0.4110
1.0056 21.9592 1.0090 0.9078 0.2194 0.3647
0.9884 12.0573 -6.9910 0.1398 0.9005 0.3110
-0.0137 -15.9162 -6.0064 -0.8703 0.4060 -0.2505
0.0021 22.9721 0.0173 0.7964 0.2837 0.5688
0.0153 -11.0726 7.9843 0.0409 -0.9401 -0.4656
